data_4028769
loop_
_publ_author_name
'Ri-Yuan Tang'
'Xiao-Kang Guo'
'Jian-Nan Xiang'
'Jin-Heng Li'

_publ_section_title
;
 Palladium-Catalyzed Synthesis of 3-Acylated Indoles Involving Oxidative
 Cross-Coupling of Indoles with \a-Amino Carbonyl Compounds
;
_journal_name_full 'Journal of Organic Chemistry'
_journal_page_first 11163
_journal_page_last 11171
_journal_paper_doi 10.1021/jo402215s
_journal_volume 78
_journal_year 2013
_chemical_formula_moiety 'C16 H11 N O2'
_chemical_formula_sum 'C16 H11 N O2'
_chemical_formula_weight 249.26
_chemical_name_systematic
; 
 ? 
;
_space_group_IT_number 2
_symmetry_cell_setting triclinic
_symmetry_space_group_name_Hall '-P 1'
_symmetry_space_group_name_H-M 'P -1'
_atom_sites_solution_hydrogens geom
_atom_sites_solution_primary direct
_atom_sites_solution_secondary difmap
_audit_creation_method SHELXL-97
_cell_angle_alpha 82.128(7)
_cell_angle_beta 89.698(8)
_cell_angle_gamma 64.857(7)
_cell_formula_units_Z 2
_cell_length_a 7.440(3)
_cell_length_b 8.520(3)
_cell_length_c 10.916(4)
_cell_measurement_reflns_used 1697
_cell_measurement_temperature 298(2)
_cell_measurement_theta_max 27.84
_cell_measurement_theta_min 2.67
_cell_volume 619.4(4)
_computing_cell_refinement 'SAINT (Bruker, 2002)'
_computing_data_collection 'SMART (Bruker, 2002)'
_computing_data_reduction SAINT
_computing_molecular_graphics 'XP (Bruker, 2002)'
_computing_publication_material 'SHELXL-97 (Bruker, 2002)'
_computing_structure_refinement 'SHELXL-97 (Sheldrick, 1997)'
_computing_structure_solution 'SHELXS-97 (Sheldrick, 1997)'
_diffrn_ambient_temperature 298(2)
_diffrn_measured_fraction_theta_full 0.985
_diffrn_measured_fraction_theta_max 0.985
_diffrn_measurement_device_type 'Bruker APEX II area-detector diffractometer'
_diffrn_measurement_method '\f and \w scans'
_diffrn_radiation_monochromator graphite
_diffrn_radiation_source 'fine-focus sealed tube'
_diffrn_radiation_type MoK\a
_diffrn_radiation_wavelength 0.71073
_diffrn_reflns_av_R_equivalents 0.0295
_diffrn_reflns_av_sigmaI/netI 0.0473
_diffrn_reflns_limit_h_max 9
_diffrn_reflns_limit_h_min -9
_diffrn_reflns_limit_k_max 10
_diffrn_reflns_limit_k_min -10
_diffrn_reflns_limit_l_max 13
_diffrn_reflns_limit_l_min -11
_diffrn_reflns_number 4847
_diffrn_reflns_theta_full 25.49
_diffrn_reflns_theta_max 25.49
_diffrn_reflns_theta_min 1.89
_exptl_absorpt_coefficient_mu 0.089
_exptl_absorpt_correction_T_max 0.9868
_exptl_absorpt_correction_T_min 0.9798
_exptl_absorpt_correction_type multi-scan
_exptl_absorpt_process_details 'SADABS (Bruker, 2002)'
_exptl_crystal_colour Yellow
_exptl_crystal_density_diffrn 1.336
_exptl_crystal_description Block
_exptl_crystal_F_000 260
_exptl_crystal_size_max 0.23
_exptl_crystal_size_mid 0.22
_exptl_crystal_size_min 0.15
_refine_diff_density_max 0.246
_refine_diff_density_min -0.206
_refine_diff_density_rms 0.060
_refine_ls_extinction_coef 0.13(3)
_refine_ls_extinction_expression Fc^*^=kFc[1+0.001xFc^2^\l^3^/sin(2\q)]^-1/4^
_refine_ls_extinction_method SHELXL
_refine_ls_goodness_of_fit_ref 1.026
_refine_ls_hydrogen_treatment constr
_refine_ls_matrix_type full
_refine_ls_number_parameters 173
_refine_ls_number_reflns 2268
_refine_ls_number_restraints 0
_refine_ls_restrained_S_all 1.026
_refine_ls_R_factor_all 0.0873
_refine_ls_R_factor_gt 0.0652
_refine_ls_shift/su_max 0.000
_refine_ls_shift/su_mean 0.000
_refine_ls_structure_factor_coef Fsqd
_refine_ls_weighting_details 'calc w=1/[\s^2^(Fo^2^)+(0.1236P)^2^+0.1571P] where P=(Fo^2^+2Fc^2^)/3'
_refine_ls_weighting_scheme calc
_refine_ls_wR_factor_gt 0.1912
_refine_ls_wR_factor_ref 0.2021
_reflns_number_gt 1598
_reflns_number_total 2268
_reflns_threshold_expression I>2\s(I)
_cod_data_source_file jo402215s_si_002.cif
_cod_data_source_block mo_20111227a_0m
_cod_database_code 4028769

loop_
_symmetry_equiv_pos_as_xyz
'x, y, z'
'-x, -y, -z'

loop_
_atom_site_label
_atom_site_type_symbol
_atom_site_fract_x
_atom_site_fract_y
_atom_site_fract_z
_atom_site_U_iso_or_equiv
_atom_site_adp_type
_atom_site_occupancy
_atom_site_symmetry_multiplicity
_atom_site_calc_flag
_atom_site_refinement_flags
O1 O 0.4255(3) 0.5749(3) 0.7204(2) 0.0609(7) Uani 1 1 d .
O2 O 0.2936(3) 0.4796(3) 0.99358(19) 0.0570(6) Uani 1 1 d .
N1 N -0.1890(3) 0.5730(3) 0.7219(2) 0.0494(6) Uani 1 1 d .
H1 H -0.2914 0.5556 0.7428 0.059 Uiso 1 1 calc R
C1 C 0.0158(4) 0.6632(3) 0.6125(2) 0.0421(7) Uani 1 1 d .
C2 C 0.0664(5) 0.7525(4) 0.5098(3) 0.0562(8) Uani 1 1 d .
H2 H 0.1916 0.7518 0.5069 0.067 Uiso 1 1 calc R
C3 C -0.0744(6) 0.8403(5) 0.4146(3) 0.0685(10) Uani 1 1 d .
H3 H -0.0436 0.9013 0.3468 0.082 Uiso 1 1 calc R
C4 C -0.2607(6) 0.8414(5) 0.4156(3) 0.0689(10) Uani 1 1 d .
H4 H -0.3506 0.9013 0.3479 0.083 Uiso 1 1 calc R
C5 C -0.3165(5) 0.7561(4) 0.5141(3) 0.0575(8) Uani 1 1 d .
H5 H -0.4424 0.7579 0.5155 0.069 Uiso 1 1 calc R
C6 C -0.1754(4) 0.6677(3) 0.6108(3) 0.0437(7) Uani 1 1 d .
C7 C -0.0197(4) 0.5131(4) 0.7911(3) 0.0448(7) Uani 1 1 d .
H7 H 0.0050 0.4470 0.8695 0.054 Uiso 1 1 calc R
C8 C 0.1147(4) 0.5642(3) 0.7286(2) 0.0421(7) Uani 1 1 d .
C9 C 0.3106(4) 0.5238(4) 0.7759(3) 0.0462(7) Uani 1 1 d .
C10 C 0.3798(4) 0.4154(4) 0.9033(3) 0.0437(7) Uani 1 1 d .
C11 C 0.5501(4) 0.2394(4) 0.9155(3) 0.0450(7) Uani 1 1 d .
C12 C 0.6314(5) 0.1654(4) 0.8112(3) 0.0531(8) Uani 1 1 d .
H12 H 0.5873 0.2293 0.7326 0.064 Uiso 1 1 calc R
C13 C 0.7792(5) -0.0049(4) 0.8255(3) 0.0618(9) Uani 1 1 d .
H13 H 0.8324 -0.0563 0.7560 0.074 Uiso 1 1 calc R
C14 C 0.8468(5) -0.0970(4) 0.9406(4) 0.0655(9) Uani 1 1 d .
H14 H 0.9469 -0.2108 0.9492 0.079 Uiso 1 1 calc R
C15 C 0.7688(5) -0.0240(4) 1.0441(3) 0.0590(8) Uani 1 1 d .
H15 H 0.8174 -0.0874 1.1224 0.071 Uiso 1 1 calc R
C16 C 0.6190(5) 0.1429(4) 1.0320(3) 0.0524(7) Uani 1 1 d .
H16 H 0.5636 0.1912 1.1022 0.063 Uiso 1 1 calc R

loop_
_atom_site_aniso_label
_atom_site_aniso_U_11
_atom_site_aniso_U_22
_atom_site_aniso_U_33
_atom_site_aniso_U_23
_atom_site_aniso_U_13
_atom_site_aniso_U_12
O1 0.0457(12) 0.0844(15) 0.0594(13) 0.0088(11) -0.0011(9) -0.0400(11)
O2 0.0487(12) 0.0697(13) 0.0504(13) -0.0148(10) 0.0097(10) -0.0216(10)
N1 0.0373(12) 0.0647(15) 0.0554(15) -0.0073(11) 0.0061(10) -0.0312(11)
C1 0.0393(14) 0.0481(14) 0.0442(15) -0.0105(11) 0.0045(11) -0.0228(12)
C2 0.0525(17) 0.075(2) 0.0503(17) -0.0047(14) 0.0026(13) -0.0372(15)
C3 0.072(2) 0.085(2) 0.0534(19) 0.0031(17) -0.0005(16) -0.0423(19)
C4 0.066(2) 0.082(2) 0.059(2) 0.0018(17) -0.0160(16) -0.0338(18)
C5 0.0425(16) 0.074(2) 0.0581(19) -0.0127(15) -0.0054(13) -0.0262(14)
C6 0.0392(14) 0.0481(14) 0.0483(16) -0.0136(12) 0.0050(11) -0.0213(11)
C7 0.0406(15) 0.0521(15) 0.0462(15) -0.0067(12) 0.0055(12) -0.0245(12)
C8 0.0391(14) 0.0489(14) 0.0446(15) -0.0121(11) 0.0075(11) -0.0235(11)
C9 0.0385(15) 0.0548(15) 0.0512(17) -0.0112(12) 0.0076(12) -0.0247(12)
C10 0.0363(14) 0.0581(16) 0.0450(15) -0.0103(12) 0.0047(11) -0.0275(12)
C11 0.0396(14) 0.0551(15) 0.0494(16) -0.0117(12) 0.0067(12) -0.0279(12)
C12 0.0568(18) 0.0563(17) 0.0526(17) -0.0146(13) 0.0091(14) -0.0283(14)
C13 0.065(2) 0.0608(19) 0.067(2) -0.0237(16) 0.0220(17) -0.0300(16)
C14 0.0543(19) 0.0548(17) 0.088(3) -0.0128(17) 0.0080(17) -0.0237(15)
C15 0.0591(19) 0.0573(17) 0.062(2) -0.0044(14) -0.0036(15) -0.0275(15)
C16 0.0531(17) 0.0586(17) 0.0500(17) -0.0100(13) 0.0004(13) -0.0276(14)

loop_
_atom_type_symbol
_atom_type_description
_atom_type_scat_dispersion_real
_atom_type_scat_dispersion_imag
_atom_type_scat_source
C C 0.0033 0.0016 'International Tables Vol C Tables 4.2.6.8 and 6.1.1.4'
H H 0.0000 0.0000 'International Tables Vol C Tables 4.2.6.8 and 6.1.1.4'
N N 0.0061 0.0033 'International Tables Vol C Tables 4.2.6.8 and 6.1.1.4'
O O 0.0106 0.0060 'International Tables Vol C Tables 4.2.6.8 and 6.1.1.4'

loop_
_geom_angle_atom_site_label_1
_geom_angle_atom_site_label_2
_geom_angle_atom_site_label_3
_geom_angle
C7 N1 C6 109.9(2)
C7 N1 H1 125.1
C6 N1 H1 125.1
C6 C1 C2 118.2(3)
C6 C1 C8 106.8(2)
C2 C1 C8 134.9(3)
C3 C2 C1 118.0(3)
C3 C2 H2 121.0
C1 C2 H2 121.0
C2 C3 C4 122.3(3)
C2 C3 H3 118.8
C4 C3 H3 118.8
C5 C4 C3 121.7(3)
C5 C4 H4 119.2
C3 C4 H4 119.2
C4 C5 C6 116.3(3)
C4 C5 H5 121.8
C6 C5 H5 121.8
C5 C6 N1 129.4(3)
C5 C6 C1 123.5(3)
N1 C6 C1 107.1(2)
N1 C7 C8 109.9(2)
N1 C7 H7 125.1
C8 C7 H7 125.1
C7 C8 C9 124.9(3)
C7 C8 C1 106.3(2)
C9 C8 C1 128.7(2)
O1 C9 C8 123.9(3)
O1 C9 C10 118.0(2)
C8 C9 C10 118.1(2)
O2 C10 C11 122.5(3)
O2 C10 C9 118.1(2)
C11 C10 C9 119.3(2)
C16 C11 C12 119.6(3)
C16 C11 C10 119.5(2)
C12 C11 C10 120.7(3)
C13 C12 C11 119.3(3)
C13 C12 H12 120.3
C11 C12 H12 120.3
C14 C13 C12 120.4(3)
C14 C13 H13 119.8
C12 C13 H13 119.8
C13 C14 C15 120.6(3)
C13 C14 H14 119.7
C15 C14 H14 119.7
C14 C15 C16 120.0(3)
C14 C15 H15 120.0
C16 C15 H15 120.0
C15 C16 C11 120.1(3)
C15 C16 H16 120.0
C11 C16 H16 120.0

loop_
_geom_bond_atom_site_label_1
_geom_bond_atom_site_label_2
_geom_bond_distance
O1 C9 1.236(3)
O2 C10 1.234(3)
N1 C7 1.333(4)
N1 C6 1.391(4)
N1 H1 0.8600
C1 C6 1.406(4)
C1 C2 1.408(4)
C1 C8 1.431(4)
C2 C3 1.367(5)
C2 H2 0.9300
C3 C4 1.382(5)
C3 H3 0.9300
C4 C5 1.377(5)
C4 H4 0.9300
C5 C6 1.380(4)
C5 H5 0.9300
C7 C8 1.392(4)
C7 H7 0.9300
C8 C9 1.429(4)
C9 C10 1.518(4)
C10 C11 1.485(4)
C11 C16 1.386(4)
C11 C12 1.387(4)
C12 C13 1.386(4)
C12 H12 0.9300
C13 C14 1.360(5)
C13 H13 0.9300
C14 C15 1.370(5)
C14 H14 0.9300
C15 C16 1.373(5)
C15 H15 0.9300
C16 H16 0.9300

loop_
_geom_hbond_atom_site_label_D
_geom_hbond_atom_site_label_H
_geom_hbond_atom_site_label_A
_geom_hbond_distance_DH
_geom_hbond_distance_HA
_geom_hbond_distance_DA
_geom_hbond_angle_DHA
_geom_hbond_site_symmetry_A
N1 H1 O1 0.86 2.05 2.861(3) 155.8 1_455

loop_
_geom_torsion_atom_site_label_1
_geom_torsion_atom_site_label_2
_geom_torsion_atom_site_label_3
_geom_torsion_atom_site_label_4
_geom_torsion
C6 C1 C2 C3 0.7(4)
C8 C1 C2 C3 -177.6(3)
C1 C2 C3 C4 -1.0(5)
C2 C3 C4 C5 1.1(6)
C3 C4 C5 C6 -0.8(5)
C4 C5 C6 N1 179.0(3)
C4 C5 C6 C1 0.5(4)
C7 N1 C6 C5 -178.0(3)
C7 N1 C6 C1 0.6(3)
C2 C1 C6 C5 -0.5(4)
C8 C1 C6 C5 178.2(3)
C2 C1 C6 N1 -179.2(2)
C8 C1 C6 N1 -0.5(3)
C6 N1 C7 C8 -0.5(3)
N1 C7 C8 C9 179.5(2)
N1 C7 C8 C1 0.1(3)
C6 C1 C8 C7 0.2(3)
C2 C1 C8 C7 178.6(3)
C6 C1 C8 C9 -179.1(3)
C2 C1 C8 C9 -0.7(5)
C7 C8 C9 O1 -177.8(3)
C1 C8 C9 O1 1.5(5)
C7 C8 C9 C10 0.7(4)
C1 C8 C9 C10 179.9(2)
O1 C9 C10 O2 113.3(3)
C8 C9 C10 O2 -65.2(3)
O1 C9 C10 C11 -65.3(3)
C8 C9 C10 C11 116.2(3)
O2 C10 C11 C16 -1.1(4)
C9 C10 C11 C16 177.4(2)
O2 C10 C11 C12 174.2(3)
C9 C10 C11 C12 -7.3(4)
C16 C11 C12 C13 0.6(4)
C10 C11 C12 C13 -174.7(3)
C11 C12 C13 C14 -1.4(5)
C12 C13 C14 C15 0.6(5)
C13 C14 C15 C16 1.0(5)
C14 C15 C16 C11 -1.8(5)
C12 C11 C16 C15 0.9(4)
C10 C11 C16 C15 176.3(3)
